data_2009865
loop_
_publ_author_name
'Gallardo, Hugo'
'Merlo, Aloir A.'
'Vencato, Ivo'
'Mascarenhas, Yvonne P.'

_publ_contact_author
;
    Dr Ivo Vencato
    Depto. F\'isica - UFSC
    88040 - 900 Florian\'opolis, SC
    Brazil
;
_publ_section_title
;
 (<i>R</i>)-(+)-2-Phenylpropyl <i>p</i>-toluenesulfonate,
 C~16~H~18~O~3~S
;
_journal_issue 7
_journal_name_full 'Acta Crystallographica Section C'
_journal_page_first 1093
_journal_page_last 1095
_journal_paper_doi 10.1107/S0108270193014532
_journal_volume 50
_journal_year 1994
_chemical_formula_analytical 'C16 H18 S O3'
_chemical_formula_sum 'C16 H18 O3 S'
_chemical_formula_weight 290.4
_chemical_name_systematic
;
(R)-(+)-2-phenylpropyl p-toluenesulfonate
;
_symmetry_cell_setting monoclinic
_symmetry_space_group_name_H-M 'P 1 21 1'
_atom_type_scat_source
;
 International Tables for X-ray Crystallography (1974, Vol. IV)
;
_cell_angle_alpha 90.00
_cell_angle_beta 105.70(2)
_cell_angle_gamma 90.00
_cell_formula_units_Z 2
_cell_length_a 5.9230(10)
_cell_length_b 15.708(2)
_cell_length_c 8.421(2)
_cell_measurement_reflns_used 25
_cell_measurement_temperature 296
_cell_measurement_theta_max 15.5
_cell_measurement_theta_min 5.7
_cell_volume 754.2(3)
_computing_cell_refinement SDP-Plus
_computing_data_collection 'SDP-Plus (Frenz, 1985)'
_computing_data_reduction SDP-Plus
_computing_molecular_graphics 'ORTEPII (Johnson, 1976)'
_computing_structure_refinement 'SHELX76 (Sheldrick, 1976)'
_computing_structure_solution 'SHELX86 (Sheldrick, 1985)'
_diffrn_measurement_device 'Enraf-Nonius CAD-4'
_diffrn_measurement_method \w/2\q
_diffrn_radiation_type MoK\a
_diffrn_radiation_wavelength 0.70930
_diffrn_reflns_av_R_equivalents 0.022
_diffrn_reflns_limit_h_max 11
_diffrn_reflns_limit_h_min -9
_diffrn_reflns_limit_k_max 25
_diffrn_reflns_limit_k_min -1
_diffrn_reflns_limit_l_max 15
_diffrn_reflns_limit_l_min 0
_diffrn_reflns_number 4400
_diffrn_reflns_theta_max 29.15
_diffrn_standards_decay_% 1.5
_diffrn_standards_interval_time 30
_diffrn_standards_number 2
_exptl_absorpt_coefficient_mu 0.176
_exptl_absorpt_correction_type none
_exptl_crystal_colour colourless
_exptl_crystal_density_diffrn 1.28
_exptl_crystal_description irregular
_exptl_crystal_F_000 308
_exptl_crystal_size_max 0.25
_exptl_crystal_size_mid 0.18
_exptl_crystal_size_min 0.35
_refine_diff_density_max 0.34
_refine_diff_density_min -0.23
_refine_ls_extinction_method none
_refine_ls_goodness_of_fit_obs 3.84
_refine_ls_hydrogen_treatment noref
_refine_ls_matrix_type full
_refine_ls_number_parameters 181
_refine_ls_number_reflns 1977
_refine_ls_R_factor_obs 0.055
_refine_ls_shift/esd_max 0.30
_refine_ls_structure_factor_coef F
_refine_ls_weighting_details 'w = 3.012/[\s~2~(F) + 0.0051F~2~]'
_refine_ls_weighting_scheme calc
_refine_ls_wR_factor_obs 0.065
_reflns_number_observed 1977
_reflns_number_total 3279
_reflns_observed_criterion 'F > 6.0\s(F)'
_cod_data_source_file ha1081.cif
_cod_data_source_block ha1081
_cod_depositor_comments
;
The following automatic conversions were performed:

'_refine_ls_weighting_scheme' value 'w = 3.012/[\s~2~(F) +
0.0051F~2~]' was changed to 'calc'. New tag
'_refine_ls_weighting_details' was created. The value of the new tag
was set to 'w = 3.012/[\s~2~(F) + 0.0051F~2~]'.

Automatic conversion script
Id: cif_fix_values 3143 2015-03-26 13:38:13Z robertas 
;
_cod_original_sg_symbol_H-M 'P 21'
_cod_database_code 2009865

loop_
_atom_site_aniso_label
_atom_site_aniso_U_11
_atom_site_aniso_U_22
_atom_site_aniso_U_33
_atom_site_aniso_U_12
_atom_site_aniso_U_13
_atom_site_aniso_U_23
S 0.0453(5) 0.0701(7) 0.0433(5) 0.0019(6) 0.0103(4) 0.0049(6)
O1 0.054(2) 0.062(2) 0.054(2) -0.0080(10) 0.0170(10) -0.006(2)
O2 0.0360(10) 0.105(3) 0.072(2) -0.010(2) 0.0070(10) 0.004(2)
O3 0.076(2) 0.089(3) 0.047(2) 0.018(2) 0.020(2) 0.008(2)
C1 0.086(4) 0.061(3) 0.067(3) -0.007(3) 0.030(3) 0.016(3)
C2 0.057(3) 0.055(3) 0.046(2) -0.006(2) 0.019(2) -0.002(2)
C3 0.064(3) 0.070(3) 0.039(2) -0.003(2) 0.023(2) 0.009(2)
C4 0.064(3) 0.044(2) 0.041(2) 0.001(2) 0.020(2) -0.002(2)
C5 0.070(3) 0.062(3) 0.054(2) -0.003(2) 0.019(2) -0.020(3)
C6 0.078(4) 0.071(4) 0.059(3) -0.005(3) 0.004(3) -0.020(3)
C7 0.097(5) 0.096(5) 0.041(2) -0.003(3) 0.016(3) -0.005(4)
C8 0.102(5) 0.138(7) 0.046(3) -0.005(4) 0.031(3) -0.035(5)
C9 0.058(3) 0.102(5) 0.049(3) -0.005(3) 0.020(2) -0.022(3)
C10 0.039(2) 0.048(2) 0.045(2) 0.002(2) 0.009(2) 0.001(2)
C11 0.065(3) 0.070(3) 0.059(3) -0.007(2) 0.030(2) -0.021(2)
C12 0.072(3) 0.072(4) 0.055(3) -0.004(2) 0.024(2) -0.008(3)
C13 0.062(3) 0.043(2) 0.063(3) -0.006(2) 0.008(2) 0.002(2)
C14 0.047(2) 0.059(3) 0.071(3) -0.005(2) 0.013(2) -0.012(2)
C15 0.050(2) 0.058(3) 0.066(3) 0.007(2) 0.026(2) -0.003(2)
C16 0.068(3) 0.080(4) 0.079(4) -0.017(3) -0.009(3) -0.002(3)

loop_
_atom_site_label
_atom_site_fract_x
_atom_site_fract_y
_atom_site_fract_z
S 0.2960(2) 0.2625 0.42800(10)
O(1) 0.3536(6) 0.1652(3) 0.4506(4)
O(2) 0.0543(5) 0.2676(4) 0.4233(5)
O(3) 0.3743(7) 0.2946(3) 0.2937(4)
C(1) 0.8550(10) 0.0153(4) 0.4783(8)
C(2) 0.6534(9) 0.0584(3) 0.5320(6)
C(3) 0.5730(10) 0.1349(4) 0.4220(5)
C(4) 0.7197(9) 0.0830(3) 0.7111(5)
C(5) 0.9110(10) 0.1332(4) 0.7786(7)
C(6) 0.9730(10) 0.1560(4) 0.9436(7)
C(7) 0.8360(10) 0.1278(5) 1.0425(7)
C(8) 0.6510(10) 0.0773(6) 0.9778(7)
C(9) 0.5870(10) 0.0543(5) 0.8136(7)
C(10) 0.4639(7) 0.3076(3) 0.6123(5)
C(11) 0.3860(10) 0.2997(4) 0.7514(7)
C(12) 0.5170(10) 0.3329(4) 0.8994(7)
C(13) 0.7240(10) 0.3750(3) 0.9076(7)
C(14) 0.7974(9) 0.3842(4) 0.7656(7)
C(15) 0.6685(8) 0.3503(4) 0.6180(7)
C(16) 0.8720(10) 0.4102(5) 1.0708(9)
H1 1.0098 0.0574 0.5113
H1' 0.8090 0.0042 0.3485
H1" 0.9040 -0.0442 0.5443
H2 0.5067 0.0184 0.5101
H3 0.5448 0.1181 0.2944
H3' 0.7047 0.1845 0.4544
H5 1.0279 0.1521 0.7017
H6 1.1247 0.1971 0.9939
H7 0.8804 0.1436 1.1721
H8 0.5469 0.0543 1.0565
H9 0.4333 0.0162 0.7641
H11 0.2254 0.2667 0.7458
H12 0.4546 0.3261 1.0083
H14 0.9614 0.4182 0.7715
H15 0.7258 0.3571 0.5068
H16 1.0279 0.4397 1.0546
H16' 0.9275 0.3572 1.1603
H16" 0.7749 0.4548 1.1237

loop_
_geom_angle_atom_site_label_1
_geom_angle_atom_site_label_2
_geom_angle_atom_site_label_3
_geom_angle
_geom_angle_publ_flag
O(2) S O(1) 104.0(3) yes
O(3) S O(1) 109.6(2) yes
O(3) S O(2) 119.9(3) yes
C(10) S O(1) 103.5(2) yes
C(10) S O(2) 109.1(2) yes
C(10) S O(3) 109.4(2) yes
C(3) O(1) S 118.1(3) yes
C(3) C(2) C(1) 108.0(4) yes
C(4) C(2) C(1) 113.2(5) yes
C(4) C(2) C(3) 111.3(4) yes
C(2) C(3) O(1) 107.7(4) yes
C(5) C(4) C(2) 121.8(4) no
C(9) C(4) C(2) 120.1(5) no
C(9) C(4) C(5) 118.1(5) no
C(6) C(5) C(4) 122.0(5) no
C(7) C(6) C(5) 118.9(5) no
C(8) C(7) C(6) 119.4(5) no
C(9) C(8) C(7) 122.3(6) no
C(8) C(9) C(4) 119.3(5) no
C(11) C(10) S 118.5(4) no
C(15) C(10) S 120.8(4) no
C(15) C(10) C(11) 120.7(4) no
C(12) C(11) C(10) 119.7(5) no
C(13) C(12) C(11) 120.2(5) no
C(14) C(13) C(12) 119.2(5) no
C(16) C(13) C(12) 120.5(6) no
C(16) C(13) C(14) 120.2(5) no
C(15) C(14) C(13) 120.8(4) no
C(14) C(15) C(10) 119.2(4) no

loop_
_geom_bond_atom_site_label_1
_geom_bond_atom_site_label_2
_geom_bond_distance
_geom_bond_publ_flag
O(1) S 1.566(4) yes
O(2) S 1.423(3) yes
O(3) S 1.426(4) yes
C(10) S 1.751(4) yes
C(3) O(1) 1.464(6) yes
C(2) C(1) 1.543(8) yes
C(3) C(2) 1.514(8) yes
C(4) C(2) 1.503(6) yes
C(5) C(4) 1.371(6) no
C(9) C(4) 1.390(6) no
C(6) C(5) 1.384(8) no
C(7) C(6) 1.382(10) no
C(8) C(7) 1.345(10) no
C(9) C(8) 1.379(8) no
C(11) C(10) 1.377(6) no
C(15) C(10) 1.374(6) no
C(12) C(11) 1.381(8) no
C(13) C(12) 1.378(8) no
C(14) C(13) 1.385(8) no
C(15) C(14) 1.377(6) no
C(16) C(13) 1.521(8) no
